data_7713369
loop_
_publ_author_name
'Arion, Vladimir'
'Wittmann, Christopher'
'D\"om\"ot\"or, Orsolya'
'Kuznetcova, Irina'
'Spengler, Gabriella'
'Reynisson, Johannes'
'Holder, Lauren'
'Miller, Gavin John'
'Enyedy, Eva A.'
'Bai, Ruoli'
'Hamel, Ernest'

_publ_section_title
;
 Indolo[2,3-e]benzazocines and indolo[2,3-f]benzazonines and their
 copper(II) complexes as microtubule destabilizing agents
;
_journal_name_full 'Dalton Transactions'
_journal_paper_doi 10.1039/D3DT01632C
_journal_year 2023
_chemical_formula_moiety 'C25 H23 Cl2 Cu N5, 2(C3 H7 N O)'
_chemical_formula_sum 'C31 H37 Cl2 Cu N7 O2'
_chemical_formula_weight 674.11
_space_group_crystal_system monoclinic
_space_group_IT_number 15
_space_group_name_Hall '-C 2yc'
_space_group_name_H-M_alt 'C 1 2/c 1'
_atom_sites_solution_hydrogens geom
_audit_creation_method SHELXL-2014
_audit_update_record
;
2023-05-10 deposited with the CCDC.	2023-07-03 downloaded from the CCDC.
;
_cell_angle_alpha 90
_cell_angle_beta 94.643(5)
_cell_angle_gamma 90
_cell_formula_units_Z 8
_cell_length_a 8.8925(5)
_cell_length_b 21.1262(10)
_cell_length_c 34.302(2)
_cell_measurement_reflns_used 21779
_cell_measurement_temperature 100(2)
_cell_measurement_theta_max 65.01
_cell_measurement_theta_min 2.59
_cell_volume 6423.0(6)
_computing_cell_refinement 'X-Area Recipe 1.36.0-0 (STOE, 2020)'
_computing_data_collection 'X-Area Pilatus3_SV 1.31.170.0 (STOE, 2020)'
_computing_data_reduction 'X-Area Integrate 1.78.3.0; X-Area LANA 1.83.8.0 (STOE, 2020)'
_computing_molecular_graphics 'Bruker SHELXTL'
_computing_publication_material 'Bruker SHELXTL'
_computing_structure_refinement 'SHELXL-2014 (Sheldrick, 2014)'
_computing_structure_solution 'SHELXS-2014 (Sheldrick, 2014)'
_diffrn_ambient_temperature 100(2)
_diffrn_measured_fraction_theta_full 0.912
_diffrn_measured_fraction_theta_max 0.976
_diffrn_measurement_device_type 'STOE STADIVARI'
_diffrn_measurement_method 'rotation method, \w scans'
_diffrn_radiation_type CuK\a
_diffrn_radiation_wavelength 1.54178
_diffrn_reflns_av_R_equivalents 0.1805
_diffrn_reflns_av_unetI/netI 0.0795
_diffrn_reflns_Laue_measured_fraction_full 0.912
_diffrn_reflns_Laue_measured_fraction_max 0.976
_diffrn_reflns_limit_h_max 10
_diffrn_reflns_limit_h_min -8
_diffrn_reflns_limit_k_max 23
_diffrn_reflns_limit_k_min -24
_diffrn_reflns_limit_l_max 17
_diffrn_reflns_limit_l_min -40
_diffrn_reflns_number 53100
_diffrn_reflns_point_group_measured_fraction_full 0.912
_diffrn_reflns_point_group_measured_fraction_max 0.976
_diffrn_reflns_theta_full 67.679
_diffrn_reflns_theta_max 64.768
_diffrn_reflns_theta_min 2.585
_diffrn_source 'Primux 100 micro'
_exptl_absorpt_coefficient_mu 2.812
_exptl_absorpt_correction_T_max 0.9426
_exptl_absorpt_correction_T_min 0.1729
_exptl_absorpt_correction_type multi-scan
_exptl_absorpt_process_details SADABS
_exptl_crystal_colour yellow
_exptl_crystal_density_diffrn 1.394
_exptl_crystal_description needle
_exptl_crystal_F_000 2808
_exptl_crystal_size_max 0.500
_exptl_crystal_size_mid 0.026
_exptl_crystal_size_min 0.016
_refine_diff_density_max 0.902
_refine_diff_density_min -0.821
_refine_diff_density_rms 0.120
_refine_ls_extinction_method none
_refine_ls_goodness_of_fit_ref 1.019
_refine_ls_hydrogen_treatment constr
_refine_ls_matrix_type full
_refine_ls_number_parameters 393
_refine_ls_number_reflns 5319
_refine_ls_number_restraints 18
_refine_ls_restrained_S_all 1.024
_refine_ls_R_factor_all 0.1282
_refine_ls_R_factor_gt 0.0751
_refine_ls_shift/su_max 0.001
_refine_ls_shift/su_mean 0.000
_refine_ls_structure_factor_coef Fsqd
_refine_ls_weighting_details 'w=1/[\s^2^(Fo^2^)+(0.1258P)^2^] where P=(Fo^2^+2Fc^2^)/3'
_refine_ls_weighting_scheme calc
_refine_ls_wR_factor_gt 0.1787
_refine_ls_wR_factor_ref 0.2103
_reflns_Friedel_coverage 0.000
_reflns_number_gt 3257
_reflns_number_total 5319
_reflns_threshold_expression 'I > 2\s(I)'
_cod_data_source_file d3dt01632c2.cif
_cod_data_source_block chw1059
_cod_original_cell_volume 6422.9(6)
_cod_original_sg_symbol_H-M 'C 2/c'
_cod_database_code 7713369
_shelx_space_group_comment
;
The symmetry employed for this shelxl refinement is uniquely defined
by the following loop, which should always be used as a source of
symmetry information in preference to the above space-group names.
They are only intended as comments.
;
_shelx_estimated_absorpt_t_min 0.334
_shelx_estimated_absorpt_t_max 0.956
_shelxl_version_number 2014-3

loop_
_space_group_symop_operation_xyz
'x, y, z'
'-x, y, -z+1/2'
'x+1/2, y+1/2, z'
'-x+1/2, y+1/2, -z+1/2'
'-x, -y, -z'
'x, -y, z-1/2'
'-x+1/2, -y+1/2, -z'
'x+1/2, -y+1/2, z-1/2'

loop_
_atom_site_label
_atom_site_type_symbol
_atom_site_fract_x
_atom_site_fract_y
_atom_site_fract_z
_atom_site_U_iso_or_equiv
_atom_site_adp_type
_atom_site_occupancy
_atom_site_site_symmetry_order
_atom_site_calc_flag
_atom_site_refinement_flags_posn
_atom_site_refinement_flags_adp
_atom_site_refinement_flags_occupancy
_atom_site_disorder_assembly
_atom_site_disorder_group
Cu Cu 0.72401(9) 0.54151(4) 0.56980(3) 0.0332(3) Uani 1 1 d . . . . .
Cl1 Cl 0.81957(15) 0.44330(7) 0.58202(4) 0.0372(4) Uani 1 1 d . . . . .
Cl2 Cl 0.94308(15) 0.60805(8) 0.57095(5) 0.0388(4) Uani 1 1 d . . . . .
O1 O 0.2867(4) 0.7188(2) 0.58716(13) 0.0396(11) Uani 1 1 d . . . . .
O2 O 0.6353(5) 0.7771(2) 0.62494(13) 0.0451(12) Uani 1 1 d . . . . .
N19 N 0.7015(5) 0.5348(2) 0.51017(15) 0.0295(11) Uani 1 1 d . . . . .
N16 N 0.5452(5) 0.5967(2) 0.55652(14) 0.0325(12) Uani 1 1 d . . . . .
N8 N 0.6640(5) 0.5636(2) 0.62305(15) 0.0346(12) Uani 1 1 d . . . . .
N10 N 0.4866(5) 0.6914(3) 0.66677(15) 0.0372(13) Uani 1 1 d . . . . .
H10 H 0.5379 0.7208 0.6555 0.045 Uiso 1 1 calc R U . . .
N15 N 0.4826(5) 0.6212(2) 0.58707(15) 0.0332(12) Uani 1 1 d . . . . .
H15 H 0.4038 0.6465 0.5845 0.040 Uiso 1 1 calc R U . . .
N32 N 0.1042(5) 0.7448(2) 0.62736(15) 0.0349(12) Uani 1 1 d . . . . .
N31 N 0.6252(5) 0.7962(3) 0.55948(16) 0.0391(13) Uani 1 1 d . . . . .
C20 C 0.7914(6) 0.5036(3) 0.48741(19) 0.0346(15) Uani 1 1 d . . . . .
H20 H 0.8697 0.4782 0.4996 0.042 Uiso 1 1 calc R U . . .
C21 C 0.7764(6) 0.5065(3) 0.4467(2) 0.0378(15) Uani 1 1 d . . . . .
H21 H 0.8435 0.4842 0.4314 0.045 Uiso 1 1 calc R U . . .
C22 C 0.6594(7) 0.5433(3) 0.42906(19) 0.0389(15) Uani 1 1 d . . . . .
H22 H 0.6450 0.5464 0.4014 0.047 Uiso 1 1 calc R U . . .
C23 C 0.5648(6) 0.5751(3) 0.45246(18) 0.0345(15) Uani 1 1 d . . . . .
H23 H 0.4829 0.5993 0.4409 0.041 Uiso 1 1 calc R U . . .
C18 C 0.5895(6) 0.5716(3) 0.49277(19) 0.0317(14) Uani 1 1 d . . . . .
C17 C 0.4983(6) 0.6043(3) 0.51994(17) 0.0319(14) Uani 1 1 d . . . . .
C24 C 0.3651(6) 0.6446(3) 0.50665(19) 0.0386(15) Uani 1 1 d . . . . .
H24A H 0.3991 0.6879 0.5020 0.058 Uiso 1 1 calc R U . . .
H24B H 0.2935 0.6451 0.5269 0.058 Uiso 1 1 calc R U . . .
H24C H 0.3158 0.6272 0.4824 0.058 Uiso 1 1 calc R U . . .
C9 C 0.5516(6) 0.6036(3) 0.62339(16) 0.0285(13) Uani 1 1 d . . . . .
C9A C 0.4845(6) 0.6286(3) 0.65743(17) 0.0319(14) Uani 1 1 d . U . . .
C10A C 0.3952(7) 0.7010(3) 0.69669(18) 0.0360(15) Uani 1 1 d . U . . .
C14A C 0.3345(6) 0.6423(3) 0.70640(18) 0.0360(15) Uani 1 1 d . . . . .
C14B C 0.3922(6) 0.5961(3) 0.68097(18) 0.0329(14) Uani 1 1 d . U . . .
C7 C 0.7602(6) 0.5522(3) 0.65945(18) 0.0377(15) Uani 1 1 d . . . . .
H7A H 0.7451 0.5876 0.6776 0.045 Uiso 1 1 calc R U . . .
H7B H 0.8669 0.5535 0.6532 0.045 Uiso 1 1 calc R U . . .
C6 C 0.7349(6) 0.4912(3) 0.68053(19) 0.0399(16) Uani 1 1 d . . . . .
H6A H 0.8303 0.4793 0.6957 0.048 Uiso 1 1 calc R U . . .
H6B H 0.7118 0.4577 0.6608 0.048 Uiso 1 1 calc R U . . .
C5 C 0.6077(6) 0.4920(3) 0.70871(19) 0.0399(16) Uani 1 1 d . . . . .
H5A H 0.6314 0.4599 0.7293 0.048 Uiso 1 1 calc R U . . .
H5B H 0.6080 0.5339 0.7216 0.048 Uiso 1 1 calc R U . . .
C4A C 0.4494(6) 0.4793(3) 0.69011(18) 0.0364(15) Uani 1 1 d . . . . .
C14C C 0.3502(6) 0.5282(3) 0.67792(18) 0.0376(15) Uani 1 1 d . . . . .
C1 C 0.2011(6) 0.5127(4) 0.66316(18) 0.0393(16) Uani 1 1 d . . . . .
H1 H 0.1327 0.5457 0.6551 0.047 Uiso 1 1 calc R U . . .
C2 C 0.1546(7) 0.4514(3) 0.6603(2) 0.0440(17) Uani 1 1 d . . . . .
H2 H 0.0550 0.4419 0.6498 0.053 Uiso 1 1 calc R U . . .
C3 C 0.2515(7) 0.4030(4) 0.6726(2) 0.0452(17) Uani 1 1 d . . . . .
H3 H 0.2185 0.3602 0.6710 0.054 Uiso 1 1 calc R U . . .
C4 C 0.3970(7) 0.4174(3) 0.68713(19) 0.0416(16) Uani 1 1 d . . . . .
H4 H 0.4633 0.3839 0.6954 0.050 Uiso 1 1 calc R U . . .
C11 C 0.3593(7) 0.7566(4) 0.7163(2) 0.0454(18) Uani 1 1 d . . . . .
H11 H 0.4006 0.7963 0.7097 0.054 Uiso 1 1 calc R U . . .
C12 C 0.2625(7) 0.7516(4) 0.7452(2) 0.051(2) Uani 1 1 d . . . . .
H12 H 0.2357 0.7886 0.7588 0.061 Uiso 1 1 calc R U . . .
C13 C 0.2021(7) 0.6930(4) 0.7552(2) 0.0460(18) Uani 1 1 d . . . . .
H13 H 0.1359 0.6911 0.7755 0.055 Uiso 1 1 calc R U . . .
C14 C 0.2360(7) 0.6391(4) 0.73644(19) 0.0430(17) Uani 1 1 d . . . . .
H14 H 0.1940 0.5998 0.7435 0.052 Uiso 1 1 calc R U . . .
C30 C 0.1920(6) 0.7052(3) 0.61030(18) 0.0339(14) Uani 1 1 d . . . . .
H30 H 0.1816 0.6616 0.6163 0.041 Uiso 1 1 calc R U . . .
C28 C 0.0007(7) 0.7242(3) 0.6551(2) 0.0434(17) Uani 1 1 d . . . . .
H28A H 0.0367 0.7386 0.6814 0.065 Uiso 1 1 calc R U . . .
H28B H -0.0056 0.6779 0.6548 0.065 Uiso 1 1 calc R U . . .
H28C H -0.0994 0.7421 0.6479 0.065 Uiso 1 1 calc R U . . .
C29 C 0.1188(9) 0.8125(4) 0.6215(2) 0.057(2) Uani 1 1 d . . . . .
H29A H 0.1693 0.8317 0.6450 0.086 Uiso 1 1 calc R U . . .
H29B H 0.0184 0.8312 0.6163 0.086 Uiso 1 1 calc R U . . .
H29C H 0.1785 0.8202 0.5992 0.086 Uiso 1 1 calc R U . . .
C27 C 0.5805(7) 0.8043(3) 0.5947(2) 0.0395(16) Uani 1 1 d . . . . .
H27 H 0.5000 0.8331 0.5974 0.047 Uiso 1 1 calc R U . . .
C26 C 0.5575(7) 0.8305(3) 0.5261(2) 0.0434(16) Uani 1 1 d . . . . .
H26A H 0.4808 0.8595 0.5346 0.065 Uiso 1 1 calc R U . . .
H26B H 0.5103 0.8005 0.5071 0.065 Uiso 1 1 calc R U . . .
H26C H 0.6355 0.8546 0.5140 0.065 Uiso 1 1 calc R U . . .
C25 C 0.7451(7) 0.7512(4) 0.5528(2) 0.0508(19) Uani 1 1 d . . . . .
H25A H 0.7723 0.7275 0.5770 0.076 Uiso 1 1 calc R U . . .
H25B H 0.8337 0.7741 0.5451 0.076 Uiso 1 1 calc R U . . .
H25C H 0.7099 0.7217 0.5320 0.076 Uiso 1 1 calc R U . . .

loop_
_atom_site_aniso_label
_atom_site_aniso_U_11
_atom_site_aniso_U_22
_atom_site_aniso_U_33
_atom_site_aniso_U_23
_atom_site_aniso_U_13
_atom_site_aniso_U_12
Cu 0.0185(4) 0.0467(6) 0.0314(5) -0.0002(4) -0.0159(4) 0.0032(4)
Cl1 0.0259(7) 0.0461(9) 0.0365(9) 0.0008(7) -0.0164(7) 0.0061(6)
Cl2 0.0216(7) 0.0473(10) 0.0444(9) -0.0024(7) -0.0161(7) -0.0024(6)
O1 0.025(2) 0.053(3) 0.038(3) 0.000(2) -0.013(2) 0.0028(19)
O2 0.034(2) 0.059(3) 0.039(3) 0.005(2) -0.018(2) -0.004(2)
N19 0.013(2) 0.035(3) 0.037(3) 0.003(2) -0.015(2) 0.0002(19)
N16 0.023(2) 0.046(3) 0.026(3) 0.002(2) -0.013(2) -0.003(2)
N8 0.021(2) 0.047(3) 0.033(3) 0.001(2) -0.018(2) 0.004(2)
N10 0.025(2) 0.050(4) 0.034(3) -0.002(2) -0.017(2) 0.002(2)
N15 0.021(2) 0.045(3) 0.032(3) 0.002(2) -0.012(2) 0.009(2)
N32 0.024(2) 0.044(3) 0.035(3) 0.003(2) -0.011(2) 0.004(2)
N31 0.025(2) 0.047(3) 0.042(3) -0.004(3) -0.013(3) 0.003(2)
C20 0.016(3) 0.041(4) 0.045(4) 0.003(3) -0.009(3) 0.002(2)
C21 0.023(3) 0.050(4) 0.039(4) 0.001(3) -0.006(3) 0.001(3)
C22 0.033(3) 0.051(4) 0.030(3) 0.002(3) -0.014(3) 0.000(3)
C23 0.019(3) 0.050(4) 0.032(4) 0.002(3) -0.016(3) 0.004(3)
C18 0.016(3) 0.042(4) 0.036(4) -0.002(3) -0.008(3) -0.002(2)
C17 0.021(3) 0.041(4) 0.031(3) -0.003(3) -0.014(3) -0.001(2)
C24 0.024(3) 0.047(4) 0.040(4) -0.002(3) -0.021(3) 0.007(3)
C9 0.018(3) 0.043(4) 0.023(3) -0.002(3) -0.007(2) -0.003(2)
C9A 0.023(2) 0.042(3) 0.028(3) -0.001(2) -0.016(2) 0.006(2)
C10A 0.027(3) 0.046(3) 0.032(3) -0.005(3) -0.019(3) 0.007(2)
C14A 0.022(3) 0.057(4) 0.026(3) -0.003(3) -0.016(3) 0.010(3)
C14B 0.020(2) 0.047(3) 0.030(3) 0.000(2) -0.013(2) 0.003(2)
C7 0.020(3) 0.057(4) 0.032(3) 0.003(3) -0.019(3) 0.008(3)
C6 0.023(3) 0.057(5) 0.036(4) -0.003(3) -0.016(3) 0.008(3)
C5 0.025(3) 0.056(4) 0.036(4) 0.005(3) -0.014(3) 0.001(3)
C4A 0.025(3) 0.053(4) 0.028(3) 0.003(3) -0.010(3) -0.001(3)
C14C 0.020(3) 0.062(5) 0.029(3) 0.000(3) -0.008(3) 0.006(3)
C1 0.021(3) 0.063(5) 0.032(4) 0.000(3) -0.010(3) 0.002(3)
C2 0.028(3) 0.063(5) 0.040(4) -0.006(3) -0.006(3) -0.003(3)
C3 0.037(3) 0.052(5) 0.044(4) -0.005(3) -0.010(3) -0.008(3)
C4 0.032(3) 0.055(5) 0.035(4) 0.003(3) -0.013(3) 0.006(3)
C11 0.031(3) 0.058(5) 0.042(4) -0.009(3) -0.028(3) 0.011(3)
C12 0.031(3) 0.078(6) 0.041(4) -0.018(4) -0.023(3) 0.017(4)
C13 0.026(3) 0.078(6) 0.032(4) -0.006(4) -0.013(3) 0.013(3)
C14 0.025(3) 0.065(5) 0.036(4) -0.001(3) -0.017(3) 0.004(3)
C30 0.021(3) 0.045(4) 0.032(3) 0.000(3) -0.021(3) 0.002(3)
C28 0.028(3) 0.061(5) 0.040(4) 0.002(3) -0.008(3) 0.001(3)
C29 0.059(4) 0.050(5) 0.063(5) 0.003(4) 0.006(4) 0.018(4)
C27 0.030(3) 0.035(4) 0.052(5) -0.001(3) -0.005(3) -0.001(3)
C26 0.037(3) 0.047(4) 0.043(4) 0.000(3) -0.015(3) 0.004(3)
C25 0.036(3) 0.061(5) 0.052(5) -0.002(4) -0.011(4) 0.018(3)

loop_
_atom_type_symbol
_atom_type_description
_atom_type_scat_dispersion_real
_atom_type_scat_dispersion_imag
_atom_type_scat_source
C C 0.0181 0.0091 'International Tables Vol C Tables 4.2.6.8 and 6.1.1.4'
H H 0.0000 0.0000 'International Tables Vol C Tables 4.2.6.8 and 6.1.1.4'
N N 0.0311 0.0180 'International Tables Vol C Tables 4.2.6.8 and 6.1.1.4'
O O 0.0492 0.0322 'International Tables Vol C Tables 4.2.6.8 and 6.1.1.4'
Cl Cl 0.3639 0.7018 'International Tables Vol C Tables 4.2.6.8 and 6.1.1.4'
Cu Cu -1.9646 0.5888 'International Tables Vol C Tables 4.2.6.8 and 6.1.1.4'

loop_
_geom_angle_atom_site_label_1
_geom_angle_atom_site_label_2
_geom_angle_atom_site_label_3
_geom_angle
_geom_angle_site_symmetry_1
_geom_angle_site_symmetry_3
_geom_angle_publ_flag
N16 Cu N8 78.8(2) . . ?
N16 Cu N19 78.47(19) . . ?
N8 Cu N19 156.74(19) . . ?
N16 Cu Cl1 148.94(15) . . ?
N8 Cu Cl1 99.70(16) . . ?
N19 Cu Cl1 97.26(14) . . ?
N16 Cu Cl2 107.02(15) . . ?
N8 Cu Cl2 97.15(15) . . ?
N19 Cu Cl2 94.06(13) . . ?
Cl1 Cu Cl2 103.96(6) . . ?
C20 N19 C18 118.4(5) . . ?
C20 N19 Cu 127.2(4) . . ?
C18 N19 Cu 114.0(4) . . ?
C17 N16 N15 126.1(5) . . ?
C17 N16 Cu 118.8(4) . . ?
N15 N16 Cu 115.1(3) . . ?
C9 N8 C7 119.2(5) . . ?
C9 N8 Cu 114.8(4) . . ?
C7 N8 Cu 123.8(4) . . ?
C9A N10 C10A 108.8(5) . . ?
C9A N10 H10 125.6 . . ?
C10A N10 H10 125.6 . . ?
N16 N15 C9 114.7(5) . . ?
N16 N15 H15 122.7 . . ?
C9 N15 H15 122.7 . . ?
C30 N32 C28 122.3(6) . . ?
C30 N32 C29 120.2(6) . . ?
C28 N32 C29 117.2(5) . . ?
C27 N31 C26 121.8(5) . . ?
C27 N31 C25 120.5(6) . . ?
C26 N31 C25 117.7(6) . . ?
N19 C20 C21 123.5(6) . . ?
N19 C20 H20 118.3 . . ?
C21 C20 H20 118.3 . . ?
C20 C21 C22 117.7(6) . . ?
C20 C21 H21 121.1 . . ?
C22 C21 H21 121.1 . . ?
C23 C22 C21 119.1(6) . . ?
C23 C22 H22 120.5 . . ?
C21 C22 H22 120.5 . . ?
C22 C23 C18 120.0(6) . . ?
C22 C23 H23 120.0 . . ?
C18 C23 H23 120.0 . . ?
N19 C18 C23 121.2(5) . . ?
N19 C18 C17 114.5(5) . . ?
C23 C18 C17 124.2(5) . . ?
N16 C17 C18 114.0(5) . . ?
N16 C17 C24 123.3(6) . . ?
C18 C17 C24 122.8(5) . . ?
C17 C24 H24A 109.5 . . ?
C17 C24 H24B 109.5 . . ?
H24A C24 H24B 109.5 . . ?
C17 C24 H24C 109.5 . . ?
H24A C24 H24C 109.5 . . ?
H24B C24 H24C 109.5 . . ?
N8 C9 N15 116.5(5) . . ?
N8 C9 C9A 127.2(5) . . ?
N15 C9 C9A 116.2(5) . . ?
N10 C9A C14B 110.1(5) . . ?
N10 C9A C9 122.9(6) . . ?
C14B C9A C9 126.3(6) . . ?
N10 C10A C11 130.8(6) . . ?
N10 C10A C14A 107.9(5) . . ?
C11 C10A C14A 121.3(6) . . ?
C14 C14A C10A 119.3(6) . . ?
C14 C14A C14B 133.6(6) . . ?
C10A C14A C14B 107.1(5) . . ?
C9A C14B C14A 106.1(6) . . ?
C9A C14B C14C 126.7(6) . . ?
C14A C14B C14C 126.9(6) . . ?
N8 C7 C6 116.6(5) . . ?
N8 C7 H7A 108.1 . . ?
C6 C7 H7A 108.1 . . ?
N8 C7 H7B 108.1 . . ?
C6 C7 H7B 108.1 . . ?
H7A C7 H7B 107.3 . . ?
C7 C6 C5 115.8(5) . . ?
C7 C6 H6A 108.3 . . ?
C5 C6 H6A 108.3 . . ?
C7 C6 H6B 108.3 . . ?
C5 C6 H6B 108.3 . . ?
H6A C6 H6B 107.4 . . ?
C4A C5 C6 115.8(5) . . ?
C4A C5 H5A 108.3 . . ?
C6 C5 H5A 108.3 . . ?
C4A C5 H5B 108.3 . . ?
C6 C5 H5B 108.3 . . ?
H5A C5 H5B 107.4 . . ?
C4 C4A C14C 118.3(6) . . ?
C4 C4A C5 119.4(6) . . ?
C14C C4A C5 122.2(6) . . ?
C4A C14C C1 118.9(6) . . ?
C4A C14C C14B 122.9(5) . . ?
C1 C14C C14B 118.1(6) . . ?
C2 C1 C14C 121.0(6) . . ?
C2 C1 H1 119.5 . . ?
C14C C1 H1 119.5 . . ?
C1 C2 C3 120.3(6) . . ?
C1 C2 H2 119.8 . . ?
C3 C2 H2 119.8 . . ?
C2 C3 C4 119.3(7) . . ?
C2 C3 H3 120.4 . . ?
C4 C3 H3 120.4 . . ?
C3 C4 C4A 122.2(6) . . ?
C3 C4 H4 118.9 . . ?
C4A C4 H4 118.9 . . ?
C12 C11 C10A 117.7(7) . . ?
C12 C11 H11 121.2 . . ?
C10A C11 H11 121.2 . . ?
C11 C12 C13 121.3(7) . . ?
C11 C12 H12 119.4 . . ?
C13 C12 H12 119.4 . . ?
C14 C13 C12 121.5(7) . . ?
C14 C13 H13 119.2 . . ?
C12 C13 H13 119.2 . . ?
C13 C14 C14A 118.9(7) . . ?
C13 C14 H14 120.6 . . ?
C14A C14 H14 120.6 . . ?
O1 C30 N32 126.6(6) . . ?
O1 C30 H30 116.7 . . ?
N32 C30 H30 116.7 . . ?
N32 C28 H28A 109.5 . . ?
N32 C28 H28B 109.5 . . ?
H28A C28 H28B 109.5 . . ?
N32 C28 H28C 109.5 . . ?
H28A C28 H28C 109.5 . . ?
H28B C28 H28C 109.5 . . ?
N32 C29 H29A 109.5 . . ?
N32 C29 H29B 109.5 . . ?
H29A C29 H29B 109.5 . . ?
N32 C29 H29C 109.5 . . ?
H29A C29 H29C 109.5 . . ?
H29B C29 H29C 109.5 . . ?
O2 C27 N31 125.4(6) . . ?
O2 C27 H27 117.3 . . ?
N31 C27 H27 117.3 . . ?
N31 C26 H26A 109.5 . . ?
N31 C26 H26B 109.5 . . ?
H26A C26 H26B 109.5 . . ?
N31 C26 H26C 109.5 . . ?
H26A C26 H26C 109.5 . . ?
H26B C26 H26C 109.5 . . ?
N31 C25 H25A 109.5 . . ?
N31 C25 H25B 109.5 . . ?
H25A C25 H25B 109.5 . . ?
N31 C25 H25C 109.5 . . ?
H25A C25 H25C 109.5 . . ?
H25B C25 H25C 109.5 . . ?

loop_
_geom_bond_atom_site_label_1
_geom_bond_atom_site_label_2
_geom_bond_distance
_geom_bond_site_symmetry_2
_geom_bond_publ_flag
Cu N16 1.994(5) . ?
Cu N8 1.999(5) . ?
Cu N19 2.044(5) . ?
Cu Cl1 2.2683(18) . ?
Cu Cl2 2.4001(16) . ?
O1 C30 1.237(7) . ?
O2 C27 1.250(8) . ?
N19 C20 1.335(8) . ?
N19 C18 1.363(8) . ?
N16 C17 1.300(7) . ?
N16 N15 1.331(7) . ?
N8 C9 1.309(7) . ?
N8 C7 1.475(7) . ?
N10 C9A 1.364(8) . ?
N10 C10A 1.375(8) . ?
N10 H10 0.8800 . ?
N15 C9 1.394(7) . ?
N15 H15 0.8800 . ?
N32 C30 1.314(8) . ?
N32 C28 1.443(8) . ?
N32 C29 1.450(9) . ?
N31 C27 1.311(8) . ?
N31 C26 1.443(8) . ?
N31 C25 1.461(8) . ?
C20 C21 1.394(9) . ?
C20 H20 0.9500 . ?
C21 C22 1.396(9) . ?
C21 H21 0.9500 . ?
C22 C23 1.383(9) . ?
C22 H22 0.9500 . ?
C23 C18 1.384(8) . ?
C23 H23 0.9500 . ?
C18 C17 1.458(8) . ?
C17 C24 1.499(8) . ?
C24 H24A 0.9800 . ?
C24 H24B 0.9800 . ?
C24 H24C 0.9800 . ?
C9 C9A 1.453(8) . ?
C9A C14B 1.380(9) . ?
C10A C11 1.402(9) . ?
C10A C14A 1.404(9) . ?
C14A C14 1.407(9) . ?
C14A C14B 1.431(9) . ?
C14B C14C 1.483(9) . ?
C7 C6 1.505(9) . ?
C7 H7A 0.9900 . ?
C7 H7B 0.9900 . ?
C6 C5 1.546(9) . ?
C6 H6A 0.9900 . ?
C6 H6B 0.9900 . ?
C5 C4A 1.522(8) . ?
C5 H5A 0.9900 . ?
C5 H5B 0.9900 . ?
C4A C4 1.389(10) . ?
C4A C14C 1.401(9) . ?
C14C C1 1.419(8) . ?
C1 C2 1.361(10) . ?
C1 H1 0.9500 . ?
C2 C3 1.381(10) . ?
C2 H2 0.9500 . ?
C3 C4 1.383(9) . ?
C3 H3 0.9500 . ?
C4 H4 0.9500 . ?
C11 C12 1.370(10) . ?
C11 H11 0.9500 . ?
C12 C13 1.404(11) . ?
C12 H12 0.9500 . ?
C13 C14 1.353(10) . ?
C13 H13 0.9500 . ?
C14 H14 0.9500 . ?
C30 H30 0.9500 . ?
C28 H28A 0.9800 . ?
C28 H28B 0.9800 . ?
C28 H28C 0.9800 . ?
C29 H29A 0.9800 . ?
C29 H29B 0.9800 . ?
C29 H29C 0.9800 . ?
C27 H27 0.9500 . ?
C26 H26A 0.9800 . ?
C26 H26B 0.9800 . ?
C26 H26C 0.9800 . ?
C25 H25A 0.9800 . ?
C25 H25B 0.9800 . ?
C25 H25C 0.9800 . ?

loop_
_geom_hbond_atom_site_label_D
_geom_hbond_atom_site_label_H
_geom_hbond_atom_site_label_A
_geom_hbond_distance_DH
_geom_hbond_distance_HA
_geom_hbond_distance_DA
_geom_hbond_angle_DHA
_geom_hbond_site_symmetry_A
N10 H10 O2 0.88 1.85 2.720(7) 171.5 .
N15 H15 O1 0.88 1.86 2.700(6) 160.3 .
C20 H20 Cl1 0.95 2.99 3.477(7) 113.3 .
C21 H21 Cl2 0.95 2.73 3.562(6) 147.3 5_766
C23 H23 Cl1 0.95 2.88 3.547(6) 127.8 5_666
C24 H24B O1 0.98 2.59 3.299(8) 129.0 .
C24 H24C Cl1 0.98 2.85 3.820(7) 170.5 5_666
C6 H6B Cl1 0.99 2.95 3.663(7) 129.4 .
C30 H30 Cl2 0.95 2.77 3.232(6) 110.9 1_455
C28 H28C O2 0.98 2.54 3.512(8) 173.5 1_455
C29 H29C Cl1 0.98 2.97 3.613(8) 124.5 3_455
C27 H27 Cl1 0.95 2.85 3.747(7) 157.3 3_455
C26 H26A Cl1 0.98 2.86 3.807(7) 161.6 3_455
C25 H25A Cl2 0.98 2.96 3.529(7) 117.9 .

loop_
_geom_torsion_atom_site_label_1
_geom_torsion_atom_site_label_2
_geom_torsion_atom_site_label_3
_geom_torsion_atom_site_label_4
_geom_torsion
_geom_torsion_site_symmetry_1
_geom_torsion_site_symmetry_2
_geom_torsion_site_symmetry_3
_geom_torsion_site_symmetry_4
_geom_torsion_publ_flag
C17 N16 N15 C9 177.5(5) . . . . ?
Cu N16 N15 C9 -0.7(6) . . . . ?
C18 N19 C20 C21 -0.3(9) . . . . ?
Cu N19 C20 C21 -173.5(5) . . . . ?
N19 C20 C21 C22 -1.0(9) . . . . ?
C20 C21 C22 C23 0.2(9) . . . . ?
C21 C22 C23 C18 1.9(9) . . . . ?
C20 N19 C18 C23 2.5(8) . . . . ?
Cu N19 C18 C23 176.5(4) . . . . ?
C20 N19 C18 C17 -179.3(5) . . . . ?
Cu N19 C18 C17 -5.3(6) . . . . ?
C22 C23 C18 N19 -3.3(9) . . . . ?
C22 C23 C18 C17 178.7(6) . . . . ?
N15 N16 C17 C18 -179.9(5) . . . . ?
Cu N16 C17 C18 -1.7(7) . . . . ?
N15 N16 C17 C24 1.8(10) . . . . ?
Cu N16 C17 C24 179.9(5) . . . . ?
N19 C18 C17 N16 4.7(8) . . . . ?
C23 C18 C17 N16 -177.2(6) . . . . ?
N19 C18 C17 C24 -177.0(5) . . . . ?
C23 C18 C17 C24 1.1(9) . . . . ?
C7 N8 C9 N15 168.5(5) . . . . ?
Cu N8 C9 N15 4.7(7) . . . . ?
C7 N8 C9 C9A -15.7(9) . . . . ?
Cu N8 C9 C9A -179.5(5) . . . . ?
N16 N15 C9 N8 -2.7(7) . . . . ?
N16 N15 C9 C9A -178.9(5) . . . . ?
C10A N10 C9A C14B 0.0(6) . . . . ?
C10A N10 C9A C9 171.0(5) . . . . ?
N8 C9 C9A N10 117.1(7) . . . . ?
N15 C9 C9A N10 -67.1(7) . . . . ?
N8 C9 C9A C14B -73.4(8) . . . . ?
N15 C9 C9A C14B 102.4(7) . . . . ?
C9A N10 C10A C11 -179.5(6) . . . . ?
C9A N10 C10A C14A 0.1(6) . . . . ?
N10 C10A C14A C14 -179.9(5) . . . . ?
C11 C10A C14A C14 -0.2(8) . . . . ?
N10 C10A C14A C14B -0.2(6) . . . . ?
C11 C10A C14A C14B 179.5(5) . . . . ?
N10 C9A C14B C14A -0.1(6) . . . . ?
C9 C9A C14B C14A -170.7(5) . . . . ?
N10 C9A C14B C14C 174.6(5) . . . . ?
C9 C9A C14B C14C 4.0(9) . . . . ?
C14 C14A C14B C9A 179.8(6) . . . . ?
C10A C14A C14B C9A 0.2(6) . . . . ?
C14 C14A C14B C14C 5.1(10) . . . . ?
C10A C14A C14B C14C -174.5(6) . . . . ?
C9 N8 C7 C6 103.8(7) . . . . ?
Cu N8 C7 C6 -94.0(6) . . . . ?
N8 C7 C6 C5 -84.9(7) . . . . ?
C7 C6 C5 C4A 85.0(7) . . . . ?
C6 C5 C4A C4 89.1(8) . . . . ?
C6 C5 C4A C14C -94.9(7) . . . . ?
C4 C4A C14C C1 0.1(9) . . . . ?
C5 C4A C14C C1 -176.0(6) . . . . ?
C4 C4A C14C C14B 177.9(6) . . . . ?
C5 C4A C14C C14B 1.9(9) . . . . ?
C9A C14B C14C C4A 75.1(8) . . . . ?
C14A C14B C14C C4A -111.2(7) . . . . ?
C9A C14B C14C C1 -107.0(7) . . . . ?
C14A C14B C14C C1 66.6(8) . . . . ?
C4A C14C C1 C2 -0.8(9) . . . . ?
C14B C14C C1 C2 -178.8(6) . . . . ?
C14C C1 C2 C3 1.3(10) . . . . ?
C1 C2 C3 C4 -1.1(10) . . . . ?
C2 C3 C4 C4A 0.4(10) . . . . ?
C14C C4A C4 C3 0.1(10) . . . . ?
C5 C4A C4 C3 176.3(6) . . . . ?
N10 C10A C11 C12 179.5(6) . . . . ?
C14A C10A C11 C12 -0.1(9) . . . . ?
C10A C11 C12 C13 0.4(9) . . . . ?
C11 C12 C13 C14 -0.5(10) . . . . ?
C12 C13 C14 C14A 0.2(9) . . . . ?
C10A C14A C14 C13 0.2(8) . . . . ?
C14B C14A C14 C13 -179.4(6) . . . . ?
C28 N32 C30 O1 -177.7(6) . . . . ?
C29 N32 C30 O1 -3.5(9) . . . . ?
C26 N31 C27 O2 -178.8(6) . . . . ?
C25 N31 C27 O2 2.0(10) . . . . ?
